data_1566527
loop_
_publ_author_name
'Weinert, Hanns Micha'
'W\"olper, Christoph'
'Schulz, Stephan'

_publ_section_title
;
 Synthesis of Distibiranes and Azadistibiranes by Cycloaddition Reactions
 of Distibenes with Diazomethanes and Azides
;
_journal_name_full 'Chemical Science'
_journal_paper_doi 10.1039/D2SC00314G
_journal_year 2022
_chemical_formula_sum 'C64.5 H98 Cl2 Ga2 N4 Sb2 Si'
_chemical_formula_weight 1411.39
_space_group_crystal_system monoclinic
_space_group_IT_number 14
_space_group_name_Hall '-P 2ybc'
_space_group_name_H-M_alt 'P 1 21/c 1'
_atom_sites_solution_hydrogens mixed
_atom_sites_solution_primary direct
_atom_sites_solution_secondary difmap
_audit_creation_method SHELXL-2017/1
_audit_update_record
;
2021-12-16 deposited with the CCDC.	2022-03-03 downloaded from the CCDC.
;
_cell_angle_alpha 90
_cell_angle_beta 96.970(4)
_cell_angle_gamma 90
_cell_formula_units_Z 4
_cell_length_a 19.7547(17)
_cell_length_b 10.5843(9)
_cell_length_c 33.512(3)
_cell_measurement_reflns_used 9539
_cell_measurement_temperature 100(2)
_cell_measurement_theta_max 79.98
_cell_measurement_theta_min 2.66
_cell_volume 6955.2(10)
_computing_cell_refinement 'Bruker APEX3(v2017.3-0)'
_computing_data_collection 'Bruker APEX3(v2017.3-0)'
_computing_data_reduction 'Bruker APEX3(v2017.3-0)'
_computing_molecular_graphics 'ORTEP/PLATON (Spek)'
_computing_publication_material 'BRUKER AXS SHELXTL (c) 2008 / Vers. 2008/4'
_computing_structure_refinement 'SHELXL-2017/1 (Sheldrick, 2017)'
_computing_structure_solution 'Bruker APEX3(v2017.3-0)'
_diffrn_ambient_temperature 100(2)
_diffrn_detector_area_resol_mean 7.3910
_diffrn_measured_fraction_theta_full 1.000
_diffrn_measured_fraction_theta_max 0.989
_diffrn_measurement_device_type 'Bruker D8 Venture (Photon II detector)'
_diffrn_measurement_method 'Data collection strategy APEX 3/Queen'
_diffrn_radiation_monochromator 'multilayer mirror'
_diffrn_radiation_type CuK\a
_diffrn_radiation_wavelength 1.54178
_diffrn_reflns_av_R_equivalents 0.1275
_diffrn_reflns_av_unetI/netI 0.0381
_diffrn_reflns_Laue_measured_fraction_full 1.000
_diffrn_reflns_Laue_measured_fraction_max 0.989
_diffrn_reflns_limit_h_max 25
_diffrn_reflns_limit_h_min -25
_diffrn_reflns_limit_k_max 11
_diffrn_reflns_limit_k_min -13
_diffrn_reflns_limit_l_max 42
_diffrn_reflns_limit_l_min -42
_diffrn_reflns_number 273985
_diffrn_reflns_point_group_measured_fraction_full 1.000
_diffrn_reflns_point_group_measured_fraction_max 0.989
_diffrn_reflns_theta_full 67.679
_diffrn_reflns_theta_max 80.760
_diffrn_reflns_theta_min 2.253
_diffrn_source 'micro-focus sealed tube'
_diffrn_source_type 'INCOATEC I\mS 3.0'
_exptl_absorpt_coefficient_mu 8.131
_exptl_absorpt_correction_T_max 0.75
_exptl_absorpt_correction_T_min 0.48
_exptl_absorpt_correction_type multi-scan
_exptl_absorpt_process_details
; 
 SADABS
 R.H. Blessing, Acta Cryst. (1995) A51 33-38 
;
_exptl_crystal_colour orange
_exptl_crystal_density_diffrn 1.348
_exptl_crystal_description needle
_exptl_crystal_F_000 2900
_exptl_crystal_size_max 0.338
_exptl_crystal_size_mid 0.053
_exptl_crystal_size_min 0.040
_refine_diff_density_max 1.844
_refine_diff_density_min -1.943
_refine_diff_density_rms 0.088
_refine_ls_extinction_method none
_refine_ls_goodness_of_fit_ref 1.028
_refine_ls_hydrogen_treatment constr
_refine_ls_matrix_type full
_refine_ls_number_parameters 838
_refine_ls_number_reflns 15129
_refine_ls_number_restraints 348
_refine_ls_restrained_S_all 1.020
_refine_ls_R_factor_all 0.0454
_refine_ls_R_factor_gt 0.0359
_refine_ls_shift/su_max 0.002
_refine_ls_shift/su_mean 0.000
_refine_ls_structure_factor_coef Fsqd
_refine_ls_weighting_details 'w=1/[\s^2^(Fo^2^)+(0.0362P)^2^+11.7785P] where P=(Fo^2^+2Fc^2^)/3'
_refine_ls_weighting_scheme calc
_refine_ls_wR_factor_gt 0.0847
_refine_ls_wR_factor_ref 0.0902
_reflns_Friedel_coverage 0.000
_reflns_number_gt 12943
_reflns_number_total 15129
_reflns_threshold_expression 'I > 2\s(I)'
_cod_data_source_file d2sc00314g2.cif
_cod_data_source_block mw_112_3frm
_cod_depositor_comments
;
The following automatic conversions were performed:

data item '_atom_sites_solution_secondary' value 'diffmap' was
changed to 'difmap'.

Automatic conversion script
Id: cif_fix_values 7556 2019-12-06 15:28:31Z antanas 
;
_cod_original_cell_volume 6955.1(10)
_cod_original_sg_symbol_H-M 'P 21/c'
_cod_original_formula_sum 'C64.50 H98 Cl2 Ga2 N4 Sb2 Si'
_cod_database_code 1566527
_shelx_shelxl_version_number 2017/1
_shelx_space_group_comment
;
The symmetry employed for this shelxl refinement is uniquely defined
by the following loop, which should always be used as a source of
symmetry information in preference to the above space-group names.
They are only intended as comments.
;
_shelx_estimated_absorpt_t_min 0.170
_shelx_estimated_absorpt_t_max 0.737

loop_
_space_group_symop_operation_xyz
'x, y, z'
'-x, y+1/2, -z+1/2'
'-x, -y, -z'
'x, -y-1/2, z-1/2'

loop_
_atom_site_label
_atom_site_type_symbol
_atom_site_fract_x
_atom_site_fract_y
_atom_site_fract_z
_atom_site_U_iso_or_equiv
_atom_site_adp_type
_atom_site_occupancy
_atom_site_site_symmetry_order
_atom_site_calc_flag
_atom_site_refinement_flags_posn
_atom_site_refinement_flags_adp
_atom_site_refinement_flags_occupancy
_atom_site_disorder_assembly
_atom_site_disorder_group
Sb1 Sb 0.26348(2) -0.01499(2) 0.35914(2) 0.02548(6) Uani 1 1 d . . . . .
Sb2 Sb 0.24266(2) 0.21973(2) 0.39416(2) 0.02953(6) Uani 1 1 d . . . . .
Ga1 Ga 0.34945(2) 0.05651(4) 0.30981(2) 0.02547(9) Uani 1 1 d . . . . .
Ga2 Ga 0.13193(2) 0.17424(3) 0.42935(2) 0.02033(8) Uani 1 1 d . . . . .
Cl1 Cl 0.39175(5) 0.25007(8) 0.32121(3) 0.03757(18) Uani 1 1 d . . . . .
Cl2 Cl 0.09680(4) -0.02409(7) 0.43504(2) 0.02936(15) Uani 1 1 d . . . . .
N1 N 0.43120(13) -0.0470(3) 0.30559(8) 0.0266(5) Uani 1 1 d . . . . .
N2 N 0.31554(13) 0.0490(2) 0.25276(8) 0.0258(5) Uani 1 1 d . . . . .
N3 N 0.11798(12) 0.2464(2) 0.48248(7) 0.0209(5) Uani 1 1 d . . . . .
N4 N 0.05405(12) 0.2641(2) 0.40013(7) 0.0204(5) Uani 1 1 d . . . . .
C1 C 0.45769(16) -0.0561(3) 0.27072(10) 0.0307(7) Uani 1 1 d . . . . .
C2 C 0.42569(19) -0.0068(3) 0.23446(10) 0.0348(7) Uani 1 1 d . . . . .
H2 H 0.453411 -0.000459 0.213284 0.042 Uiso 1 1 calc R U . . .
C3 C 0.35877(18) 0.0339(3) 0.22540(10) 0.0306(7) Uani 1 1 d . . . . .
C4 C 0.52420(18) -0.1242(4) 0.26892(11) 0.0409(8) Uani 1 1 d . . . . .
H4A H 0.530227 -0.140884 0.240801 0.061 Uiso 1 1 calc R U . . .
H4B H 0.523747 -0.204338 0.283517 0.061 Uiso 1 1 calc R U . . .
H4C H 0.561899 -0.071614 0.281256 0.061 Uiso 1 1 calc R U . . .
C5 C 0.3350(2) 0.0599(4) 0.18139(11) 0.0448(9) Uani 1 1 d . . . . .
H5A H 0.369224 0.028889 0.164919 0.067 Uiso 1 1 calc R U . . .
H5B H 0.328814 0.151047 0.177286 0.067 Uiso 1 1 calc R U . . .
H5C H 0.291579 0.016544 0.173549 0.067 Uiso 1 1 calc R U . . .
C6 C 0.46662(16) -0.1137(3) 0.33983(10) 0.0307(7) Uani 1 1 d . . . . .
C7 C 0.52412(18) -0.0582(4) 0.36215(11) 0.0415(9) Uani 1 1 d . . . . .
C8 C 0.5604(2) -0.1320(5) 0.39183(12) 0.0535(12) Uani 1 1 d . . . . .
H8 H 0.599817 -0.097793 0.407079 0.064 Uiso 1 1 calc R U . . .
C9 C 0.5408(2) -0.2523(6) 0.39954(13) 0.0595(13) Uani 1 1 d . . . . .
H9 H 0.567167 -0.301196 0.419500 0.071 Uiso 1 1 calc R U . . .
C10 C 0.4826(2) -0.3033(5) 0.37845(12) 0.0488(10) Uani 1 1 d . . . . .
H10 H 0.468850 -0.386433 0.384488 0.059 Uiso 1 1 calc R U . . .
C11 C 0.44408(17) -0.2343(4) 0.34850(10) 0.0344(7) Uani 1 1 d . . . . .
C12 C 0.5440(6) 0.079(2) 0.3559(4) 0.053(3) Uani 0.795(5) 1 d D U P A 1
H12 H 0.516543 0.112149 0.331021 0.064 Uiso 0.795(5) 1 calc R U P A 1
C13 C 0.5295(3) 0.1598(6) 0.39200(19) 0.0595(16) Uani 0.795(5) 1 d D . P A 1
H13A H 0.538115 0.248910 0.386463 0.089 Uiso 0.795(5) 1 calc R U P A 1
H13B H 0.559415 0.132931 0.415976 0.089 Uiso 0.795(5) 1 calc R U P A 1
H13C H 0.481791 0.149085 0.396585 0.089 Uiso 0.795(5) 1 calc R U P A 1
C14 C 0.6207(3) 0.0914(9) 0.3513(3) 0.085(3) Uani 0.795(5) 1 d D . P A 1
H14A H 0.632027 0.035270 0.329845 0.128 Uiso 0.795(5) 1 calc R U P A 1
H14B H 0.647903 0.067939 0.376673 0.128 Uiso 0.795(5) 1 calc R U P A 1
H14C H 0.630899 0.178967 0.344605 0.128 Uiso 0.795(5) 1 calc R U P A 1
C12' C 0.552(2) 0.072(8) 0.3594(11) 0.053(5) Uani 0.205(5) 1 d D U P A 2
H12' H 0.510852 0.126836 0.353357 0.063 Uiso 0.205(5) 1 calc R U P A 2
C13' C 0.591(3) 0.128(6) 0.3980(10) 0.20(3) Uani 0.205(5) 1 d D U P A 2
H13D H 0.606817 0.213098 0.392347 0.294 Uiso 0.205(5) 1 calc R U P A 2
H13E H 0.561109 0.131592 0.419120 0.294 Uiso 0.205(5) 1 calc R U P A 2
H13F H 0.630655 0.074294 0.406859 0.294 Uiso 0.205(5) 1 calc R U P A 2
C14' C 0.594(3) 0.094(5) 0.3246(11) 0.16(3) Uani 0.205(5) 1 d D U P A 2
H14D H 0.610427 0.182152 0.325309 0.242 Uiso 0.205(5) 1 calc R U P A 2
H14E H 0.633845 0.037314 0.327290 0.242 Uiso 0.205(5) 1 calc R U P A 2
H14F H 0.566355 0.078284 0.298934 0.242 Uiso 0.205(5) 1 calc R U P A 2
C15 C 0.38094(17) -0.2931(3) 0.32530(10) 0.0326(7) Uani 1 1 d . . . . .
H15 H 0.350877 -0.222034 0.314332 0.039 Uiso 1 1 calc R U . . .
C16 C 0.3396(2) -0.3735(4) 0.35139(13) 0.0453(9) Uani 1 1 d . . . . .
H16A H 0.294518 -0.390660 0.336733 0.068 Uiso 1 1 calc R U . . .
H16B H 0.334273 -0.327942 0.376279 0.068 Uiso 1 1 calc R U . . .
H16C H 0.363382 -0.453454 0.357894 0.068 Uiso 1 1 calc R U . . .
C17 C 0.3984(2) -0.3702(5) 0.28951(14) 0.0535(11) Uani 1 1 d . . . . .
H17A H 0.356326 -0.403165 0.274606 0.080 Uiso 1 1 calc R U . . .
H17B H 0.428110 -0.440744 0.299116 0.080 Uiso 1 1 calc R U . . .
H17C H 0.421879 -0.316274 0.271805 0.080 Uiso 1 1 calc R U . . .
C18 C 0.24358(16) 0.0650(3) 0.23871(9) 0.0277(6) Uani 1 1 d . . . . .
C19 C 0.21713(18) 0.1845(3) 0.22931(11) 0.0337(7) Uani 1 1 d . . . . .
C20 C 0.14833(19) 0.1941(4) 0.21357(11) 0.0384(8) Uani 1 1 d . . . . .
H20 H 0.129405 0.274778 0.206640 0.046 Uiso 1 1 calc R U . . .
C21 C 0.10771(18) 0.0884(4) 0.20798(11) 0.0380(8) Uani 1 1 d . . . . .
H21 H 0.061357 0.096560 0.196844 0.046 Uiso 1 1 calc R U . . .
C22 C 0.13400(18) -0.0294(3) 0.21847(10) 0.0340(7) Uani 1 1 d . . . . .
H22 H 0.105312 -0.101591 0.214924 0.041 Uiso 1 1 calc R U . . .
C23 C 0.20236(17) -0.0438(3) 0.23427(10) 0.0293(7) Uani 1 1 d . . . . .
C24 C 0.2593(2) 0.3036(3) 0.23615(14) 0.0451(9) Uani 1 1 d . . . . .
H24 H 0.307861 0.277966 0.243834 0.054 Uiso 1 1 calc R U . . .
C25 C 0.2366(2) 0.3785(4) 0.27104(18) 0.0642(14) Uani 1 1 d . . . . .
H25A H 0.267896 0.449430 0.277565 0.096 Uiso 1 1 calc R U . . .
H25B H 0.237017 0.323377 0.294565 0.096 Uiso 1 1 calc R U . . .
H25C H 0.190370 0.410804 0.263425 0.096 Uiso 1 1 calc R U . . .
C26 C 0.2563(3) 0.3849(5) 0.19804(19) 0.0756(17) Uani 1 1 d . . . . .
H26A H 0.269179 0.333568 0.175827 0.113 Uiso 1 1 calc R U . . .
H26B H 0.287934 0.456135 0.202889 0.113 Uiso 1 1 calc R U . . .
H26C H 0.209823 0.417020 0.191063 0.113 Uiso 1 1 calc R U . . .
C27 C 0.23040(19) -0.1746(3) 0.24401(12) 0.0383(8) Uani 1 1 d . . . . .
H27 H 0.275064 -0.164541 0.261245 0.046 Uiso 1 1 calc R U . . .
C28 C 0.2441(3) -0.2431(4) 0.20600(16) 0.0613(13) Uani 1 1 d . . . . .
H28A H 0.201400 -0.251567 0.187979 0.092 Uiso 1 1 calc R U . . .
H28B H 0.262683 -0.327156 0.212971 0.092 Uiso 1 1 calc R U . . .
H28C H 0.277015 -0.194737 0.192526 0.092 Uiso 1 1 calc R U . . .
C29 C 0.1839(2) -0.2529(4) 0.26773(12) 0.0465(10) Uani 1 1 d . . . . .
H29A H 0.140612 -0.269035 0.250947 0.070 Uiso 1 1 calc R U . . .
H29B H 0.175233 -0.206401 0.291878 0.070 Uiso 1 1 calc R U . . .
H29C H 0.206112 -0.333482 0.275565 0.070 Uiso 1 1 calc R U . . .
C30 C 0.05622(15) 0.2830(3) 0.48932(8) 0.0232(6) Uani 1 1 d . . . . .
C31 C -0.00010(15) 0.2926(3) 0.45972(9) 0.0234(6) Uani 1 1 d . . . . .
H31 H -0.043435 0.299003 0.469134 0.028 Uiso 1 1 calc R U . . .
C32 C -0.00018(15) 0.2938(3) 0.41814(9) 0.0219(6) Uani 1 1 d . . . . .
C33 C 0.04208(17) 0.3207(4) 0.53121(9) 0.0326(7) Uani 1 1 d . . . . .
H33A H 0.010360 0.392272 0.529368 0.049 Uiso 1 1 calc R U . . .
H33B H 0.084881 0.345138 0.547251 0.049 Uiso 1 1 calc R U . . .
H33C H 0.021858 0.249159 0.544052 0.049 Uiso 1 1 calc R U . . .
C34 C -0.06595(16) 0.3342(3) 0.39354(9) 0.0279(6) Uani 1 1 d . . . . .
H34A H -0.057160 0.406835 0.376799 0.042 Uiso 1 1 calc R U . . .
H34B H -0.099350 0.357676 0.411596 0.042 Uiso 1 1 calc R U . . .
H34C H -0.083919 0.264064 0.376302 0.042 Uiso 1 1 calc R U . . .
C35 C 0.17318(15) 0.2527(3) 0.51534(9) 0.0253(6) Uani 1 1 d . . . . .
C36 C 0.17890(16) 0.1599(3) 0.54535(9) 0.0291(7) Uani 1 1 d . . . . .
C37 C 0.23031(18) 0.1763(4) 0.57775(10) 0.0367(8) Uani 1 1 d . . . . .
H37 H 0.235409 0.115421 0.598724 0.044 Uiso 1 1 calc R U . . .
C38 C 0.27342(18) 0.2788(4) 0.57973(11) 0.0400(8) Uani 1 1 d . . . . .
H38 H 0.307471 0.288221 0.602105 0.048 Uiso 1 1 calc R U . . .
C39 C 0.26761(18) 0.3676(4) 0.54956(11) 0.0365(8) Uani 1 1 d . . . . .
H39 H 0.297869 0.437639 0.551344 0.044 Uiso 1 1 calc R U . . .
C40 C 0.21777(16) 0.3564(3) 0.51623(9) 0.0286(6) Uani 1 1 d . . . . .
C41 C 0.13316(18) 0.0441(3) 0.54449(10) 0.0339(7) Uani 1 1 d . . . . .
H41 H 0.096108 0.053687 0.521558 0.041 Uiso 1 1 calc R U . . .
C42 C 0.0997(2) 0.0309(5) 0.58336(12) 0.0482(10) Uani 1 1 d . . . . .
H42A H 0.078784 0.111482 0.589455 0.072 Uiso 1 1 calc R U . . .
H42B H 0.134436 0.007774 0.605570 0.072 Uiso 1 1 calc R U . . .
H42C H 0.064619 -0.034911 0.579842 0.072 Uiso 1 1 calc R U . . .
C43 C 0.1730(2) -0.0748(4) 0.53753(13) 0.0482(10) Uani 1 1 d . . . . .
H43A H 0.142108 -0.147593 0.535510 0.072 Uiso 1 1 calc R U . . .
H43B H 0.208863 -0.087223 0.560065 0.072 Uiso 1 1 calc R U . . .
H43C H 0.193657 -0.066296 0.512526 0.072 Uiso 1 1 calc R U . . .
C44 C 0.21126(17) 0.4578(3) 0.48382(10) 0.0304(7) Uani 1 1 d . . . . .
H44 H 0.187811 0.418182 0.458788 0.036 Uiso 1 1 calc R U . . .
C45 C 0.1655(2) 0.5655(4) 0.49510(13) 0.0461(9) Uani 1 1 d . . . . .
H45A H 0.161865 0.629900 0.473941 0.069 Uiso 1 1 calc R U . . .
H45B H 0.185380 0.603250 0.520571 0.069 Uiso 1 1 calc R U . . .
H45C H 0.120093 0.532323 0.498032 0.069 Uiso 1 1 calc R U . . .
C46 C 0.2800(2) 0.5054(4) 0.47403(13) 0.0461(9) Uani 1 1 d . . . . .
H46A H 0.308217 0.433422 0.467864 0.069 Uiso 1 1 calc R U . . .
H46B H 0.303013 0.551402 0.497202 0.069 Uiso 1 1 calc R U . . .
H46C H 0.273214 0.561922 0.450737 0.069 Uiso 1 1 calc R U . . .
C47 C 0.05308(15) 0.2973(3) 0.35819(8) 0.0229(6) Uani 1 1 d . . . . .
C48 C 0.03218(16) 0.2079(3) 0.32825(9) 0.0267(6) Uani 1 1 d . . . . .
C49 C 0.03055(19) 0.2450(3) 0.28827(9) 0.0335(7) Uani 1 1 d . . . . .
H49 H 0.016907 0.185938 0.267500 0.040 Uiso 1 1 calc R U . . .
C50 C 0.0483(2) 0.3655(3) 0.27827(10) 0.0366(8) Uani 1 1 d . . . . .
H50 H 0.045995 0.389042 0.250783 0.044 Uiso 1 1 calc R U . . .
C51 C 0.06937(18) 0.4525(3) 0.30785(10) 0.0324(7) Uani 1 1 d . . . . .
H51 H 0.081942 0.535107 0.300499 0.039 Uiso 1 1 calc R U . . .
C52 C 0.07245(16) 0.4206(3) 0.34840(9) 0.0263(6) Uani 1 1 d . . . . .
C53 C 0.01013(17) 0.0754(3) 0.33769(9) 0.0278(6) Uani 1 1 d . . . . .
H53 H 0.012379 0.067423 0.367559 0.033 Uiso 1 1 calc R U . . .
C54 C -0.06392(18) 0.0504(3) 0.31939(10) 0.0349(7) Uani 1 1 d . . . . .
H54A H -0.067693 0.060444 0.290135 0.052 Uiso 1 1 calc R U . . .
H54B H -0.094318 0.110689 0.330491 0.052 Uiso 1 1 calc R U . . .
H54C H -0.076893 -0.035861 0.325895 0.052 Uiso 1 1 calc R U . . .
C55 C 0.0578(2) -0.0233(3) 0.32309(11) 0.0375(8) Uani 1 1 d . . . . .
H55A H 0.057668 -0.015258 0.293947 0.056 Uiso 1 1 calc R U . . .
H55B H 0.042155 -0.107964 0.329454 0.056 Uiso 1 1 calc R U . . .
H55C H 0.104152 -0.009977 0.336488 0.056 Uiso 1 1 calc R U . . .
C56 C 0.09501(17) 0.5198(3) 0.38012(10) 0.0295(7) Uani 1 1 d . . . . .
H56 H 0.098023 0.478331 0.407088 0.035 Uiso 1 1 calc R U . . .
C57 C 0.04370(19) 0.6287(4) 0.37950(11) 0.0394(8) Uani 1 1 d . . . . .
H57A H 0.038512 0.668761 0.352936 0.059 Uiso 1 1 calc R U . . .
H57B H 0.060303 0.691195 0.399967 0.059 Uiso 1 1 calc R U . . .
H57C H -0.000491 0.595855 0.385209 0.059 Uiso 1 1 calc R U . . .
C58 C 0.16529(19) 0.5737(4) 0.37505(12) 0.0397(8) Uani 1 1 d . . . . .
H58A H 0.163345 0.616540 0.349016 0.060 Uiso 1 1 calc R U . . .
H58B H 0.198654 0.504856 0.376228 0.060 Uiso 1 1 calc R U . . .
H58C H 0.178911 0.634213 0.396674 0.060 Uiso 1 1 calc R U . . .
Si1 Si 0.34062(10) -0.01244(16) 0.45827(5) 0.0300(4) Uani 0.795(5) 1 d D . P A 1
C59 C 0.32148(19) 0.0815(4) 0.41152(11) 0.0247(8) Uani 0.795(5) 1 d . U P A 1
H59 H 0.365405 0.113330 0.403303 0.030 Uiso 0.795(5) 1 calc R U P A 1
C60 C 0.3380(4) 0.0874(6) 0.50373(16) 0.0447(15) Uani 0.795(5) 1 d D . P A 1
H60A H 0.375145 0.149283 0.505475 0.067 Uiso 0.795(5) 1 calc R U P A 1
H60B H 0.343277 0.033844 0.527761 0.067 Uiso 0.795(5) 1 calc R U P A 1
H60C H 0.294172 0.131748 0.501915 0.067 Uiso 0.795(5) 1 calc R U P A 1
C61 C 0.4285(2) -0.0776(6) 0.45866(16) 0.0522(15) Uani 0.795(5) 1 d D . P A 1
H61A H 0.431143 -0.126605 0.434074 0.078 Uiso 0.795(5) 1 calc R U P A 1
H61B H 0.439190 -0.132488 0.482135 0.078 Uiso 0.795(5) 1 calc R U P A 1
H61C H 0.461421 -0.007973 0.459962 0.078 Uiso 0.795(5) 1 calc R U P A 1
C62 C 0.2804(3) -0.1485(4) 0.45848(13) 0.0406(11) Uani 0.795(5) 1 d D . P A 1
H62A H 0.233405 -0.118013 0.452518 0.061 Uiso 0.795(5) 1 calc R U P A 1
H62B H 0.286269 -0.188786 0.485006 0.061 Uiso 0.795(5) 1 calc R U P A 1
H62C H 0.289899 -0.210024 0.438032 0.061 Uiso 0.795(5) 1 calc R U P A 1
C59' C 0.2851(8) 0.0165(14) 0.4215(4) 0.027(3) Uani 0.205(5) 1 d . U P A 2
H59' H 0.249485 -0.024987 0.435798 0.032 Uiso 0.205(5) 1 calc R U P A 2
C60' C 0.4340(11) 0.100(3) 0.4301(8) 0.108(13) Uani 0.205(5) 1 d D U P A 2
H60D H 0.477448 0.095406 0.447633 0.162 Uiso 0.205(5) 1 calc R U P A 2
H60E H 0.439572 0.062344 0.403932 0.162 Uiso 0.205(5) 1 calc R U P A 2
H60F H 0.420035 0.188194 0.426406 0.162 Uiso 0.205(5) 1 calc R U P A 2
C61' C 0.3946(16) -0.1562(15) 0.4612(10) 0.121(14) Uani 0.205(5) 1 d D U P A 2
H61D H 0.438658 -0.159733 0.478156 0.181 Uiso 0.205(5) 1 calc R U P A 2
H61E H 0.360297 -0.201524 0.474535 0.181 Uiso 0.205(5) 1 calc R U P A 2
H61F H 0.398790 -0.195761 0.435219 0.181 Uiso 0.205(5) 1 calc R U P A 2
C62' C 0.3593(19) 0.083(3) 0.5037(7) 0.111(17) Uani 0.205(5) 1 d D U P A 2
H62D H 0.329308 0.157470 0.500254 0.166 Uiso 0.205(5) 1 d R U P A 2
H62E H 0.404299 0.109214 0.516696 0.166 Uiso 0.205(5) 1 d R U P A 2
H62F H 0.339662 0.020931 0.520590 0.166 Uiso 0.205(5) 1 d R U P A 2
Si1' Si 0.3681(5) 0.0114(7) 0.4533(2) 0.0414(17) Uani 0.205(5) 1 d D U P A 2
C1_1 C 0.4376(9) 0.4042(15) 0.4351(4) 0.069(4) Uani 0.398(2) 1 d D U P A -1
H1A_1 H 0.396048 0.357981 0.424961 0.104 Uiso 0.398(2) 1 calc R U P A -1
H1B_1 H 0.426915 0.494179 0.437360 0.104 Uiso 0.398(2) 1 calc R U P A -1
H1C_1 H 0.471787 0.393372 0.416540 0.104 Uiso 0.398(2) 1 calc R U P A -1
C2_1 C 0.4644(8) 0.3550(15) 0.4748(5) 0.086(4) Uani 0.398(2) 1 d D U P A -1
H2A_1 H 0.475370 0.264073 0.472984 0.103 Uiso 0.398(2) 1 calc R U P A -1
H2B_1 H 0.430298 0.365330 0.493897 0.103 Uiso 0.398(2) 1 calc R U P A -1
C3_1 C 0.5287(10) 0.430(3) 0.4890(8) 0.146(10) Uani 0.398(2) 1 d D U P A -1
H3A_1 H 0.553257 0.391471 0.513473 0.175 Uiso 0.398(2) 1 calc R U P A -1
H3B_1 H 0.559534 0.431990 0.467831 0.175 Uiso 0.398(2) 1 calc R U P A -1
C4_1 C 0.506(2) 0.562(2) 0.4979(9) 0.165(12) Uani 0.398(2) 1 d D U P A -1
H4A_1 H 0.458717 0.576500 0.485462 0.198 Uiso 0.398(2) 1 calc R U P A -1
H4B_1 H 0.536198 0.625098 0.487243 0.198 Uiso 0.398(2) 1 calc R U P A -1
C5_1 C 0.511(3) 0.571(4) 0.5436(9) 0.201(16) Uani 0.398(2) 1 d D U P A -1
H5A_1 H 0.496639 0.655605 0.551148 0.302 Uiso 0.398(2) 1 calc R U P A -1
H5B_1 H 0.480970 0.507654 0.553616 0.302 Uiso 0.398(2) 1 calc R U P A -1
H5C_1 H 0.558036 0.555991 0.555387 0.302 Uiso 0.398(2) 1 calc R U P A -1
C1_2 C 0.442(4) 0.372(6) 0.446(2) 0.069(4) Uani 0.102(2) 1 d D U P A -2
H1A_2 H 0.444033 0.299433 0.428187 0.104 Uiso 0.102(2) 1 calc R U P A -2
H1B_2 H 0.416084 0.349000 0.468235 0.104 Uiso 0.102(2) 1 calc R U P A -2
H1C_2 H 0.420235 0.443263 0.431273 0.104 Uiso 0.102(2) 1 calc R U P A -2
C2_2 C 0.515(3) 0.409(7) 0.4637(19) 0.095(14) Uani 0.102(2) 1 d D U P A -2
H2A_2 H 0.542545 0.433956 0.442097 0.114 Uiso 0.102(2) 1 calc R U P A -2
H2B_2 H 0.538362 0.338949 0.479351 0.114 Uiso 0.102(2) 1 calc R U P A -2
C3_2 C 0.504(4) 0.523(6) 0.4910(15) 0.094(14) Uani 0.102(2) 1 d D U P A -2
H3A_2 H 0.547406 0.556652 0.504040 0.112 Uiso 0.102(2) 1 calc R U P A -2
H3B_2 H 0.478140 0.590929 0.475546 0.112 Uiso 0.102(2) 1 calc R U P A -2
C4_2 C 0.461(3) 0.467(6) 0.5223(17) 0.097(16) Uani 0.102(2) 1 d D U P A -2
H4A_2 H 0.482170 0.387440 0.533837 0.116 Uiso 0.102(2) 1 calc R U P A -2
H4B_2 H 0.414019 0.448909 0.510325 0.116 Uiso 0.102(2) 1 calc R U P A -2
C5_2 C 0.463(4) 0.571(8) 0.555(2) 0.103(18) Uani 0.102(2) 1 d D U P A -2
H5A_2 H 0.437105 0.543069 0.576150 0.154 Uiso 0.102(2) 1 calc R U P A -2
H5B_2 H 0.510437 0.587267 0.565761 0.154 Uiso 0.102(2) 1 calc R U P A -2
H5C_2 H 0.442787 0.648285 0.542422 0.154 Uiso 0.102(2) 1 calc R U P A -2

loop_
_atom_site_aniso_label
_atom_site_aniso_U_11
_atom_site_aniso_U_22
_atom_site_aniso_U_33
_atom_site_aniso_U_23
_atom_site_aniso_U_13
_atom_site_aniso_U_12
Sb1 0.03140(11) 0.02415(10) 0.02218(10) -0.00199(7) 0.00853(7) -0.00061(7)
Sb2 0.02792(11) 0.02633(11) 0.03677(12) -0.00588(8) 0.01375(8) -0.00144(8)
Ga1 0.02594(19) 0.02351(19) 0.02861(19) -0.00309(14) 0.00998(15) -0.00055(14)
Ga2 0.02353(17) 0.01945(17) 0.01875(16) -0.00101(12) 0.00560(13) 0.00024(13)
Cl1 0.0465(5) 0.0284(4) 0.0402(4) -0.0071(3) 0.0152(4) -0.0098(3)
Cl2 0.0355(4) 0.0207(3) 0.0308(4) 0.0019(3) -0.0003(3) -0.0021(3)
N1 0.0244(13) 0.0293(14) 0.0271(13) -0.0024(10) 0.0071(10) -0.0006(10)
N2 0.0293(13) 0.0227(13) 0.0263(13) 0.0008(10) 0.0064(10) 0.0013(10)
N3 0.0210(12) 0.0244(12) 0.0175(11) -0.0019(9) 0.0029(9) -0.0004(9)
N4 0.0248(12) 0.0192(12) 0.0177(11) 0.0011(9) 0.0043(9) -0.0007(9)
C1 0.0276(16) 0.0300(17) 0.0366(18) 0.0008(13) 0.0130(13) 0.0004(12)
C2 0.0402(19) 0.0375(19) 0.0298(17) 0.0043(13) 0.0169(14) 0.0033(14)
C3 0.0393(18) 0.0281(16) 0.0255(15) 0.0034(12) 0.0081(13) 0.0022(13)
C4 0.0352(19) 0.051(2) 0.041(2) 0.0020(16) 0.0199(15) 0.0105(16)
C5 0.050(2) 0.057(2) 0.0288(18) 0.0122(16) 0.0100(16) 0.0091(18)
C6 0.0243(15) 0.0400(19) 0.0281(16) -0.0051(13) 0.0048(12) 0.0051(13)
C7 0.0274(17) 0.060(3) 0.0375(19) -0.0124(17) 0.0076(14) -0.0007(16)
C8 0.0307(19) 0.089(4) 0.039(2) -0.014(2) -0.0046(16) 0.007(2)
C9 0.038(2) 0.093(4) 0.044(2) 0.008(2) -0.0066(18) 0.017(2)
C10 0.041(2) 0.061(3) 0.044(2) 0.0142(19) 0.0039(17) 0.0130(19)
C11 0.0299(17) 0.042(2) 0.0319(17) 0.0015(14) 0.0074(13) 0.0072(14)
C12 0.031(4) 0.068(5) 0.062(4) -0.023(4) 0.005(3) -0.013(4)
C13 0.041(3) 0.068(4) 0.069(4) -0.032(3) 0.005(3) -0.012(3)
C14 0.043(3) 0.107(6) 0.114(7) -0.050(6) 0.039(4) -0.031(4)
C12' 0.034(9) 0.065(9) 0.055(8) -0.002(8) -0.012(7) 0.000(8)
C13' 0.18(5) 0.30(8) 0.11(2) -0.10(4) 0.02(2) -0.15(5)
C14' 0.27(6) 0.12(4) 0.11(2) -0.06(3) 0.11(3) -0.12(4)
C15 0.0301(16) 0.0305(17) 0.0377(18) 0.0009(14) 0.0056(13) 0.0057(13)
C16 0.041(2) 0.048(2) 0.048(2) 0.0047(18) 0.0103(17) -0.0003(17)
C17 0.047(2) 0.060(3) 0.057(3) -0.021(2) 0.0167(19) -0.009(2)
C18 0.0304(16) 0.0248(16) 0.0276(15) -0.0008(12) 0.0024(12) 0.0023(12)
C19 0.0381(18) 0.0269(17) 0.0366(18) 0.0037(13) 0.0066(14) 0.0039(14)
C20 0.0396(19) 0.0315(18) 0.043(2) 0.0015(15) 0.0010(15) 0.0099(15)
C21 0.0330(18) 0.041(2) 0.0390(19) -0.0020(15) -0.0006(14) 0.0095(15)
C22 0.0357(18) 0.0317(17) 0.0331(17) -0.0050(13) -0.0020(14) -0.0011(14)
C23 0.0334(17) 0.0239(16) 0.0299(16) -0.0033(12) 0.0006(13) 0.0010(12)
C24 0.042(2) 0.0233(17) 0.070(3) 0.0088(17) 0.0091(19) 0.0003(15)
C25 0.044(2) 0.031(2) 0.118(4) -0.026(2) 0.012(3) -0.0031(17)
C26 0.075(3) 0.040(3) 0.111(5) 0.040(3) 0.009(3) -0.001(2)
C27 0.0368(18) 0.0224(17) 0.052(2) -0.0024(14) -0.0075(16) -0.0003(13)
C28 0.072(3) 0.030(2) 0.088(4) -0.012(2) 0.034(3) 0.007(2)
C29 0.067(3) 0.0257(18) 0.044(2) 0.0005(15) -0.0063(19) -0.0039(17)
C30 0.0285(15) 0.0241(15) 0.0181(13) 0.0002(10) 0.0079(11) 0.0020(11)
C31 0.0221(14) 0.0269(15) 0.0218(14) 0.0002(11) 0.0051(11) 0.0013(11)
C32 0.0239(14) 0.0184(14) 0.0236(14) 0.0011(10) 0.0035(11) -0.0023(10)
C33 0.0318(17) 0.0435(19) 0.0232(15) -0.0082(13) 0.0065(13) 0.0074(14)
C34 0.0268(15) 0.0322(17) 0.0247(15) 0.0035(12) 0.0037(12) 0.0027(12)
C35 0.0258(15) 0.0274(15) 0.0219(14) -0.0036(11) -0.0002(11) 0.0022(12)
C36 0.0258(15) 0.0397(18) 0.0219(14) 0.0028(12) 0.0032(12) 0.0018(13)
C37 0.0322(17) 0.051(2) 0.0263(16) 0.0043(14) -0.0006(13) 0.0011(15)
C38 0.0299(17) 0.059(2) 0.0292(17) -0.0057(16) -0.0057(14) -0.0008(16)
C39 0.0299(17) 0.041(2) 0.0374(18) -0.0083(15) -0.0019(14) -0.0044(14)
C40 0.0271(15) 0.0310(17) 0.0278(15) -0.0060(12) 0.0035(12) 0.0020(12)
C41 0.0344(17) 0.0385(19) 0.0273(16) 0.0091(13) -0.0020(13) -0.0044(14)
C42 0.044(2) 0.062(3) 0.039(2) 0.0188(18) 0.0077(17) -0.0037(19)
C43 0.047(2) 0.044(2) 0.051(2) 0.0087(18) -0.0023(18) -0.0028(18)
C44 0.0312(16) 0.0265(16) 0.0332(17) -0.0037(13) 0.0030(13) -0.0021(13)
C45 0.057(2) 0.034(2) 0.049(2) -0.0016(16) 0.0102(19) 0.0093(17)
C46 0.040(2) 0.048(2) 0.051(2) 0.0058(18) 0.0050(17) -0.0130(17)
C47 0.0261(14) 0.0246(15) 0.0184(13) 0.0037(11) 0.0038(11) 0.0018(11)
C48 0.0326(16) 0.0283(16) 0.0195(14) 0.0003(11) 0.0042(12) 0.0013(12)
C49 0.049(2) 0.0333(18) 0.0185(14) 0.0009(12) 0.0041(13) 0.0018(14)
C50 0.051(2) 0.0370(19) 0.0222(15) 0.0087(13) 0.0077(14) 0.0026(16)
C51 0.0422(19) 0.0282(17) 0.0283(16) 0.0084(13) 0.0100(14) 0.0015(13)
C52 0.0320(16) 0.0245(15) 0.0229(14) 0.0051(11) 0.0055(12) 0.0019(12)
C53 0.0388(17) 0.0262(16) 0.0175(13) -0.0011(11) 0.0001(12) -0.0030(13)
C54 0.0410(19) 0.0340(18) 0.0290(16) -0.0072(13) 0.0020(14) -0.0044(14)
C55 0.046(2) 0.0293(18) 0.0362(18) -0.0026(14) 0.0009(15) 0.0024(15)
C56 0.0374(17) 0.0234(15) 0.0279(15) 0.0050(12) 0.0043(13) -0.0050(13)
C57 0.042(2) 0.0354(19) 0.041(2) -0.0079(15) 0.0067(16) 0.0026(15)
C58 0.0369(19) 0.0311(18) 0.050(2) 0.0042(15) 0.0033(16) -0.0067(14)
Si1 0.0304(9) 0.0382(8) 0.0215(6) -0.0007(5) 0.0030(6) 0.0095(6)
C59 0.0243(18) 0.0266(19) 0.0232(18) -0.0043(14) 0.0031(14) 0.0011(14)
C60 0.046(4) 0.062(4) 0.025(2) -0.005(2) -0.002(2) 0.006(2)
C61 0.039(3) 0.078(4) 0.040(3) 0.008(3) 0.004(2) 0.025(3)
C62 0.054(3) 0.038(2) 0.031(2) 0.0083(18) 0.011(2) 0.007(2)
C59' 0.041(6) 0.025(6) 0.015(5) 0.007(5) 0.006(5) 0.000(5)
C60' 0.046(12) 0.20(3) 0.075(17) 0.06(2) -0.002(11) -0.025(17)
C61' 0.10(2) 0.084(13) 0.16(3) 0.008(16) -0.07(2) 0.030(15)
C62' 0.05(2) 0.23(4) 0.050(14) -0.06(2) 0.001(11) 0.01(2)
Si1' 0.037(4) 0.059(4) 0.027(3) 0.000(2) 0.002(3) -0.002(3)
C1_1 0.088(8) 0.046(8) 0.081(9) 0.006(6) 0.038(7) 0.003(7)
C2_1 0.096(10) 0.070(9) 0.094(10) 0.018(8) 0.020(8) 0.017(7)
C3_1 0.124(17) 0.100(13) 0.20(2) 0.028(16) -0.024(15) -0.001(12)
C4_1 0.22(3) 0.096(13) 0.18(2) -0.010(17) 0.04(2) -0.027(18)
C5_1 0.30(5) 0.14(3) 0.17(2) 0.05(2) 0.02(3) -0.02(4)
C1_2 0.088(8) 0.046(8) 0.081(9) 0.006(6) 0.038(7) 0.003(7)
C2_2 0.13(2) 0.08(2) 0.08(3) 0.03(2) -0.01(2) -0.03(2)
C3_2 0.13(3) 0.06(2) 0.09(3) 0.044(18) -0.01(2) -0.01(2)
C4_2 0.12(3) 0.07(3) 0.10(3) 0.06(2) 0.00(2) 0.02(3)
C5_2 0.08(4) 0.11(4) 0.12(4) 0.02(3) 0.01(3) -0.01(3)

loop_
_atom_type_symbol
_atom_type_description
_atom_type_scat_dispersion_real
_atom_type_scat_dispersion_imag
_atom_type_scat_source
C C 0.0181 0.0091 'International Tables Vol C Tables 4.2.6.8 and 6.1.1.4'
H H 0.0000 0.0000 'International Tables Vol C Tables 4.2.6.8 and 6.1.1.4'
Cl Cl 0.3639 0.7018 'International Tables Vol C Tables 4.2.6.8 and 6.1.1.4'
Ga Ga -1.2846 0.7763 'International Tables Vol C Tables 4.2.6.8 and 6.1.1.4'
N N 0.0311 0.0180 'International Tables Vol C Tables 4.2.6.8 and 6.1.1.4'
Sb Sb -0.0562 5.8946 'International Tables Vol C Tables 4.2.6.8 and 6.1.1.4'
Si Si 0.2541 0.3302 'International Tables Vol C Tables 4.2.6.8 and 6.1.1.4'

loop_
_geom_angle_atom_site_label_1
_geom_angle_atom_site_label_2
_geom_angle_atom_site_label_3
_geom_angle
_geom_angle_site_symmetry_1
_geom_angle_site_symmetry_3
_geom_angle_publ_flag
C59' Sb1 Ga1 120.7(4) . . ?
C59 Sb1 Ga1 93.10(10) . . ?
C59' Sb1 Sb2 57.8(4) . . ?
C59 Sb1 Sb2 49.42(10) . . ?
Ga1 Sb1 Sb2 98.484(12) . . ?
C59 Sb2 Ga2 111.29(11) . . ?
C59' Sb2 Ga2 86.4(4) . . ?
C59 Sb2 Sb1 51.33(10) . . ?
C59' Sb2 Sb1 46.8(3) . . ?
Ga2 Sb2 Sb1 101.324(11) . . ?
N2 Ga1 N1 95.38(11) . . ?
N2 Ga1 Cl1 106.44(8) . . ?
N1 Ga1 Cl1 103.30(8) . . ?
N2 Ga1 Sb1 115.78(8) . . ?
N1 Ga1 Sb1 118.94(8) . . ?
Cl1 Ga1 Sb1 114.56(3) . . ?
N4 Ga2 N3 94.30(10) . . ?
N4 Ga2 Cl2 105.40(7) . . ?
N3 Ga2 Cl2 101.96(8) . . ?
N4 Ga2 Sb2 109.18(7) . . ?
N3 Ga2 Sb2 122.70(7) . . ?
Cl2 Ga2 Sb2 119.46(3) . . ?
C1 N1 C6 116.9(3) . . ?
C1 N1 Ga1 120.8(2) . . ?
C6 N1 Ga1 122.3(2) . . ?
C3 N2 C18 118.3(3) . . ?
C3 N2 Ga1 120.4(2) . . ?
C18 N2 Ga1 121.3(2) . . ?
C30 N3 C35 118.5(2) . . ?
C30 N3 Ga2 119.85(19) . . ?
C35 N3 Ga2 121.56(18) . . ?
C32 N4 C47 117.8(2) . . ?
C32 N4 Ga2 120.89(19) . . ?
C47 N4 Ga2 121.25(19) . . ?
N1 C1 C2 123.1(3) . . ?
N1 C1 C4 120.3(3) . . ?
C2 C1 C4 116.6(3) . . ?
C3 C2 C1 128.5(3) . . ?
N2 C3 C2 123.9(3) . . ?
N2 C3 C5 119.8(3) . . ?
C2 C3 C5 116.3(3) . . ?
C11 C6 C7 121.9(3) . . ?
C11 C6 N1 118.3(3) . . ?
C7 C6 N1 119.8(3) . . ?
C8 C7 C6 117.2(4) . . ?
C8 C7 C12' 114(2) . . ?
C6 C7 C12' 129(2) . . ?
C8 C7 C12 120.9(7) . . ?
C6 C7 C12 121.8(6) . . ?
C9 C8 C7 121.7(4) . . ?
C8 C9 C10 120.3(4) . . ?
C9 C10 C11 120.8(4) . . ?
C10 C11 C6 118.1(4) . . ?
C10 C11 C15 119.8(4) . . ?
C6 C11 C15 122.0(3) . . ?
C7 C12 C13 110.2(9) . . ?
C7 C12 C14 111.5(13) . . ?
C13 C12 C14 107.9(6) . . ?
C7 C12' C14' 116(4) . . ?
C7 C12' C13' 117(5) . . ?
C14' C12' C13' 107.9(18) . . ?
C11 C15 C17 111.8(3) . . ?
C11 C15 C16 113.5(3) . . ?
C17 C15 C16 109.9(3) . . ?
C19 C18 C23 121.6(3) . . ?
C19 C18 N2 120.4(3) . . ?
C23 C18 N2 118.0(3) . . ?
C18 C19 C20 118.2(3) . . ?
C18 C19 C24 122.6(3) . . ?
C20 C19 C24 119.2(3) . . ?
C21 C20 C19 121.0(3) . . ?
C20 C21 C22 120.3(3) . . ?
C21 C22 C23 120.7(3) . . ?
C22 C23 C18 118.1(3) . . ?
C22 C23 C27 119.5(3) . . ?
C18 C23 C27 122.3(3) . . ?
C19 C24 C25 110.0(3) . . ?
C19 C24 C26 112.1(4) . . ?
C25 C24 C26 111.2(4) . . ?
C23 C27 C28 110.7(3) . . ?
C23 C27 C29 112.4(3) . . ?
C28 C27 C29 110.9(3) . . ?
N3 C30 C31 124.5(3) . . ?
N3 C30 C33 120.9(3) . . ?
C31 C30 C33 114.6(3) . . ?
C32 C31 C30 127.8(3) . . ?
N4 C32 C31 123.3(3) . . ?
N4 C32 C34 120.4(3) . . ?
C31 C32 C34 116.4(3) . . ?
C36 C35 C40 122.5(3) . . ?
C36 C35 N3 119.9(3) . . ?
C40 C35 N3 117.5(3) . . ?
C35 C36 C37 117.1(3) . . ?
C35 C36 C41 123.8(3) . . ?
C37 C36 C41 119.1(3) . . ?
C38 C37 C36 121.4(3) . . ?
C39 C38 C37 120.5(3) . . ?
C38 C39 C40 121.1(3) . . ?
C39 C40 C35 117.4(3) . . ?
C39 C40 C44 120.0(3) . . ?
C35 C40 C44 122.5(3) . . ?
C43 C41 C36 110.7(3) . . ?
C43 C41 C42 109.8(3) . . ?
C36 C41 C42 111.9(3) . . ?
C46 C44 C40 112.8(3) . . ?
C46 C44 C45 112.1(3) . . ?
C40 C44 C45 110.5(3) . . ?
C48 C47 C52 121.5(3) . . ?
C48 C47 N4 119.9(3) . . ?
C52 C47 N4 118.6(3) . . ?
C49 C48 C47 117.9(3) . . ?
C49 C48 C53 119.3(3) . . ?
C47 C48 C53 122.8(3) . . ?
C50 C49 C48 121.3(3) . . ?
C49 C50 C51 120.5(3) . . ?
C50 C51 C52 120.8(3) . . ?
C51 C52 C47 118.0(3) . . ?
C51 C52 C56 119.2(3) . . ?
C47 C52 C56 122.8(3) . . ?
C48 C53 C55 111.3(3) . . ?
C48 C53 C54 111.1(3) . . ?
C55 C53 C54 110.4(3) . . ?
C52 C56 C58 111.9(3) . . ?
C52 C56 C57 111.9(3) . . ?
C58 C56 C57 109.0(3) . . ?
C59 Si1 C60 111.3(3) . . ?
C59 Si1 C61 107.3(2) . . ?
C60 Si1 C61 108.8(3) . . ?
C59 Si1 C62 110.6(2) . . ?
C60 Si1 C62 110.7(3) . . ?
C61 Si1 C62 107.9(3) . . ?
Si1 C59 Sb2 131.0(2) . . ?
Si1 C59 Sb1 116.9(2) . . ?
Sb2 C59 Sb1 79.24(12) . . ?
Si1' C59' Sb1 128.9(9) . . ?
Si1' C59' Sb2 118.8(8) . . ?
Sb1 C59' Sb2 75.5(4) . . ?
C59' Si1' C60' 111.3(10) . . ?
C59' Si1' C61' 109.0(11) . . ?
C60' Si1' C61' 110.0(9) . . ?
C59' Si1' C62' 109.6(13) . . ?
C60' Si1' C62' 108.7(9) . . ?
C61' Si1' C62' 108.3(9) . . ?
C1_1 C2_1 C3_1 107.0(14) . . ?
C4_1 C3_1 C2_1 106.9(16) . . ?
C3_1 C4_1 C5_1 106.0(17) . . ?
C1_2 C2_2 C3_2 103.0(18) . . ?
C4_2 C3_2 C2_2 103.7(18) . . ?
C3_2 C4_2 C5_2 103.6(19) . . ?

loop_
_geom_bond_atom_site_label_1
_geom_bond_atom_site_label_2
_geom_bond_distance
_geom_bond_site_symmetry_2
_geom_bond_publ_flag
Sb1 C59' 2.107(14) . ?
Sb1 C59 2.225(4) . ?
Sb1 Ga1 2.6213(4) . ?
Sb1 Sb2 2.7991(3) . ?
Sb2 C59 2.164(4) . ?
Sb2 C59' 2.446(15) . ?
Sb2 Ga2 2.6521(4) . ?
Ga1 N2 1.949(3) . ?
Ga1 N1 1.971(3) . ?
Ga1 Cl1 2.2280(9) . ?
Ga2 N4 1.966(2) . ?
Ga2 N3 1.987(2) . ?
Ga2 Cl2 2.2264(8) . ?
N1 C1 1.340(4) . ?
N1 C6 1.452(4) . ?
N2 C3 1.336(4) . ?
N2 C18 1.452(4) . ?
N3 C30 1.326(4) . ?
N3 C35 1.454(4) . ?
N4 C32 1.330(4) . ?
N4 C47 1.447(3) . ?
C1 C2 1.400(5) . ?
C1 C4 1.506(5) . ?
C2 C3 1.389(5) . ?
C3 C5 1.518(5) . ?
C6 C11 1.394(5) . ?
C6 C7 1.410(5) . ?
C7 C8 1.393(6) . ?
C7 C12' 1.49(7) . ?
C7 C12 1.53(2) . ?
C8 C9 1.364(8) . ?
C9 C10 1.384(6) . ?
C10 C11 1.391(5) . ?
C11 C15 1.520(5) . ?
C12 C13 1.537(10) . ?
C12 C14 1.548(9) . ?
C12' C14' 1.540(17) . ?
C12' C13' 1.543(16) . ?
C15 C17 1.524(5) . ?
C15 C16 1.526(5) . ?
C18 C19 1.390(5) . ?
C18 C23 1.407(5) . ?
C19 C20 1.401(5) . ?
C19 C24 1.514(5) . ?
C20 C21 1.376(5) . ?
C21 C22 1.380(5) . ?
C22 C23 1.398(5) . ?
C23 C27 1.513(5) . ?
C24 C25 1.524(6) . ?
C24 C26 1.535(6) . ?
C27 C28 1.518(6) . ?
C27 C29 1.529(6) . ?
C30 C31 1.402(4) . ?
C30 C33 1.518(4) . ?
C31 C32 1.393(4) . ?
C32 C34 1.513(4) . ?
C35 C36 1.401(4) . ?
C35 C40 1.405(5) . ?
C36 C37 1.405(4) . ?
C36 C41 1.520(5) . ?
C37 C38 1.375(5) . ?
C38 C39 1.375(5) . ?
C39 C40 1.402(4) . ?
C40 C44 1.522(5) . ?
C41 C43 1.517(6) . ?
C41 C42 1.537(5) . ?
C44 C46 1.522(5) . ?
C44 C45 1.530(5) . ?
C47 C48 1.404(4) . ?
C47 C52 1.410(4) . ?
C48 C49 1.393(4) . ?
C48 C53 1.513(4) . ?
C49 C50 1.374(5) . ?
C50 C51 1.380(5) . ?
C51 C52 1.394(4) . ?
C52 C56 1.522(4) . ?
C53 C55 1.526(5) . ?
C53 C54 1.539(5) . ?
C56 C58 1.529(5) . ?
C56 C57 1.534(5) . ?
Si1 C59 1.856(4) . ?
Si1 C60 1.860(5) . ?
Si1 C61 1.867(5) . ?
Si1 C62 1.868(5) . ?
C59' Si1' 1.846(18) . ?
C60' Si1' 1.850(13) . ?
C61' Si1' 1.860(13) . ?
C62' Si1' 1.880(13) . ?
C1_1 C2_1 1.466(15) . ?
C2_1 C3_1 1.525(17) . ?
C3_1 C4_1 1.502(18) . ?
C4_1 C5_1 1.527(19) . ?
C1_2 C2_2 1.54(2) . ?
C2_2 C3_2 1.55(2) . ?
C3_2 C4_2 1.54(2) . ?
C4_2 C5_2 1.54(2) . ?
